data_2210063
loop_
_publ_author_name
'Ying-Ying Liu'
'Jian-Fang Ma'
'Ji-Cheng Ma'

_publ_section_title Poly[di-\m~2~-aqua-hexaquabis(\m~4~-benzene-1,3,5-tricarboxylato)trinickel(II)]
_journal_coeditor_code AT2082
_journal_issue 9
_journal_name_full 'Acta Crystallographica Section E'
_journal_page_first m2233
_journal_page_last m2235
_journal_paper_doi 10.1107/S1600536806032053
_journal_volume 62
_journal_year 2006
_chemical_formula_iupac '[Ni3 (C9 H3 O6)2 (H2 O)8]'
_chemical_formula_moiety 'C18 H22 Ni3 O20'
_chemical_formula_sum 'C18 H22 Ni3 O20'
_chemical_formula_weight 734.49
_chemical_name_systematic Poly[di-\m~2~-aqua-hexaquabis(\m~4~-benzene-1,3,5-tricarboxylato)trinickel(II)]
_space_group_IT_number 2
_symmetry_cell_setting triclinic
_symmetry_space_group_name_Hall '-P 1'
_symmetry_space_group_name_H-M 'P -1'
_atom_sites_solution_hydrogens geom
_atom_sites_solution_primary direct
_atom_sites_solution_secondary difmap
_audit_creation_method SHELXL-97
_cell_angle_alpha 75.719(5)
_cell_angle_beta 68.643(5)
_cell_angle_gamma 65.409(5)
_cell_formula_units_Z 2
_cell_length_a 10.040(5)
_cell_length_b 10.092(5)
_cell_length_c 13.165(5)
_cell_measurement_reflns_used 4601
_cell_measurement_temperature 293(2)
_cell_measurement_theta_max 28.3
_cell_measurement_theta_min 1.7
_cell_volume 1122.5(9)
_computing_cell_refinement 'SAINT (Bruker, 1999)'
_computing_data_collection 'SMART (Bruker, 1997)'
_computing_data_reduction SAINT
_computing_molecular_graphics 'SHELXTL-Plus (Sheldrick, 1990)'
_computing_publication_material SHELXL97
_computing_structure_refinement 'SHELXL97 (Sheldrick, 1997)'
_computing_structure_solution 'SHELXS97 (Sheldrick, 1997)'
_diffrn_ambient_temperature 293(2)
_diffrn_measured_fraction_theta_full 0.985
_diffrn_measured_fraction_theta_max 0.893
_diffrn_measurement_device_type 'Bruker APEX CCD area-detector'
_diffrn_measurement_method \w
_diffrn_radiation_monochromator graphite
_diffrn_radiation_source 'fine-focus sealed tube'
_diffrn_radiation_type MoK\a
_diffrn_radiation_wavelength 0.71069
_diffrn_reflns_av_R_equivalents 0.0131
_diffrn_reflns_av_sigmaI/netI 0.0251
_diffrn_reflns_limit_h_max 13
_diffrn_reflns_limit_h_min -12
_diffrn_reflns_limit_k_max 12
_diffrn_reflns_limit_k_min -11
_diffrn_reflns_limit_l_max 11
_diffrn_reflns_limit_l_min -17
_diffrn_reflns_number 6913
_diffrn_reflns_theta_full 25.00
_diffrn_reflns_theta_max 28.30
_diffrn_reflns_theta_min 1.67
_diffrn_standards_number 0
_exptl_absorpt_coefficient_mu 2.598
_exptl_absorpt_correction_T_max 0.65
_exptl_absorpt_correction_T_min 0.42
_exptl_absorpt_correction_type multi-scan
_exptl_absorpt_process_details '(SADABS; Sheldrick, 1996)'
_exptl_crystal_colour Green
_exptl_crystal_density_diffrn 2.173
_exptl_crystal_density_method 'not measured'
_exptl_crystal_description Block
_exptl_crystal_F_000 748
_exptl_crystal_size_max 0.38
_exptl_crystal_size_mid 0.28
_exptl_crystal_size_min 0.16
_refine_diff_density_max 0.440
_refine_diff_density_min -0.569
_refine_ls_extinction_method none
_refine_ls_goodness_of_fit_ref 1.093
_refine_ls_hydrogen_treatment mixed
_refine_ls_matrix_type full
_refine_ls_number_parameters 421
_refine_ls_number_reflns 5008
_refine_ls_number_restraints 16
_refine_ls_restrained_S_all 1.097
_refine_ls_R_factor_all 0.0327
_refine_ls_R_factor_gt 0.0267
_refine_ls_shift/su_max 0.001
_refine_ls_shift/su_mean 0.000
_refine_ls_structure_factor_coef Fsqd
_refine_ls_weighting_details 'calc w=1/[\s^2^(Fo^2^)+(0.0477P)^2^+0.3629P] where P=(Fo^2^+2Fc^2^)/3'
_refine_ls_weighting_scheme calc
_refine_ls_wR_factor_gt 0.0773
_refine_ls_wR_factor_ref 0.0854
_reflns_number_gt 4047
_reflns_number_total 5008
_reflns_threshold_expression I>2\s(I)
_cod_data_source_file at2082.cif
_cod_data_source_block I
_cod_depositor_comments
;
The following automatic conversions were performed:

'_chemical_melting_point' value 'not measured' was changed to '?' -
the value is undefined or not given.

Automatic conversion script
Id: cif_fix_values 1646 2011-03-28 12:23:43Z adriana 

The following automatic conversions were performed:

'_chemical_melting_point' value 'not measured' was changed to '?' -
the value is undefined or not given.

Automatic conversion script
Id: cif_fix_values 1715 2011-07-08 13:25:40Z adriana 
;
_cod_database_code 2210063
_cod_database_fobs_code 2210063

loop_
_symmetry_equiv_pos_as_xyz
'x, y, z'
'-x, -y, -z'

loop_
_atom_site_type_symbol
_atom_site_label
_atom_site_fract_x
_atom_site_fract_y
_atom_site_fract_z
_atom_site_U_iso_or_equiv
_atom_site_adp_type
_atom_site_calc_flag
_atom_site_refinement_flags
_atom_site_occupancy
Ni Ni1 0.0000 0.0000 0.0000 0.01262(10) Uani d S 1
Ni Ni2 -0.5000 1.0000 -0.5000 0.01334(10) Uani d S 1
Ni Ni3 -0.12592(3) 0.23573(3) -0.22699(2) 0.01497(9) Uani d . 1
Ni Ni4 -0.34778(3) 0.76820(3) -0.27960(2) 0.01604(9) Uani d . 1
C C1 -0.7044(2) 0.2851(2) -0.09744(18) 0.0148(4) Uani d . 1
H H1 -0.6662 0.1833 -0.0850 0.018 Uiso calc R 1
C C2 -0.8471(2) 0.3585(2) -0.11582(18) 0.0135(4) Uani d . 1
C C3 -0.9057(2) 0.5105(2) -0.12997(18) 0.0147(4) Uani d . 1
H H3 -0.9995 0.5598 -0.1445 0.018 Uiso calc R 1
C C4 -0.8252(2) 0.5903(2) -0.12266(17) 0.0134(4) Uani d . 1
C C5 -0.6809(2) 0.5164(2) -0.10742(18) 0.0149(4) Uani d . 1
H H5 -0.6259 0.5690 -0.1037 0.018 Uiso calc R 1
C C6 -0.6188(2) 0.3642(2) -0.09768(18) 0.0149(4) Uani d . 1
C C7 -0.4562(2) 0.2809(3) -0.0960(2) 0.0185(5) Uani d . 1
C C8 -0.8964(2) 0.7545(2) -0.13081(19) 0.0159(4) Uani d . 1
C C9 -0.9339(2) 0.2700(2) -0.12070(18) 0.0149(4) Uani d . 1
C C10 0.3471(2) 0.4112(2) -0.37873(17) 0.0136(4) Uani d . 1
C C11 0.4242(2) 0.4911(2) -0.36759(18) 0.0145(4) Uani d . 1
H H11 0.5167 0.4424 -0.3512 0.017 Uiso calc R 1
C C12 0.3637(2) 0.6440(2) -0.38081(18) 0.0138(4) Uani d . 1
C C13 0.2233(2) 0.7161(2) -0.40248(18) 0.0145(4) Uani d . 1
H H13 0.1841 0.8180 -0.4138 0.017 Uiso calc R 1
C C14 0.1412(2) 0.6367(2) -0.40726(18) 0.0144(4) Uani d . 1
C C15 0.2041(2) 0.4846(2) -0.39715(18) 0.0151(4) Uani d . 1
H H15 0.1508 0.4315 -0.4027 0.018 Uiso calc R 1
C C16 0.4221(2) 0.2475(2) -0.37572(18) 0.0146(4) Uani d . 1
C C17 0.4461(2) 0.7333(2) -0.37048(18) 0.0146(4) Uani d . 1
C C18 -0.0188(2) 0.7203(2) -0.41480(19) 0.0164(4) Uani d . 1
O O1 -1.00803(19) 0.81491(18) -0.16946(16) 0.0269(4) Uani d . 1
O O2 -0.84308(17) 0.82391(17) -0.09739(15) 0.0215(4) Uani d . 1
O O3 -0.42371(18) 0.15599(19) -0.04360(16) 0.0305(4) Uani d . 1
O O4 -0.35895(17) 0.34167(17) -0.15288(14) 0.0217(4) Uani d . 1
O O5 -0.88404(17) 0.13550(17) -0.08873(14) 0.0209(4) Uani d . 1
O O6 -1.04856(17) 0.33730(17) -0.15678(14) 0.0199(3) Uani d . 1
O O7 -0.04891(17) 0.84302(18) -0.46889(14) 0.0229(4) Uani d . 1
O O8 -0.11833(17) 0.66093(17) -0.35751(16) 0.0250(4) Uani d . 1
O O9 0.56637(17) 0.66533(17) -0.34118(14) 0.0192(3) Uani d . 1
O O10 0.38693(17) 0.87011(17) -0.39059(14) 0.0200(3) Uani d . 1
O O11 0.36478(17) 0.18017(17) -0.40757(14) 0.0193(3) Uani d . 1
O O12 0.54126(18) 0.18654(18) -0.34567(15) 0.0243(4) Uani d . 1
O O1W 0.0974(2) 0.1182(2) -0.31043(17) 0.0283(4) Uani d D 1
H H1A 0.184(3) 0.135(3) -0.347(2) 0.042 Uiso d D 1
H H1B 0.134(3) 0.041(3) -0.272(2) 0.042 Uiso d D 1
O O2W -0.1779(2) 0.1367(2) -0.32182(15) 0.0255(4) Uani d D 1
H H2A -0.114(3) 0.125(3) -0.3801(17) 0.038 Uiso d D 1
H H2B -0.262(3) 0.177(3) -0.343(3) 0.038 Uiso d D 1
O O3W -0.1384(2) 0.40550(19) -0.35140(15) 0.0235(4) Uani d D 1
H H3A -0.230(2) 0.448(3) -0.363(2) 0.035 Uiso d D 1
H H3B -0.126(3) 0.473(3) -0.331(3) 0.035 Uiso d D 1
O O4W -0.3321(2) 0.5979(2) -0.15424(15) 0.0274(4) Uani d D 1
H H4A -0.361(4) 0.529(3) -0.163(3) 0.041 Uiso d D 1
H H4B -0.243(2) 0.551(3) -0.144(3) 0.041 Uiso d D 1
O O5W -0.5614(2) 0.8860(2) -0.18510(16) 0.0325(4) Uani d D 1
H H5A -0.658(2) 0.888(4) -0.173(3) 0.049 Uiso d D 1
H H5B -0.575(4) 0.883(4) -0.1152(16) 0.049 Uiso d D 1
O O6W -0.2813(2) 0.8676(2) -0.19621(19) 0.0382(5) Uani d D 1
H H6A -0.327(4) 0.952(2) -0.183(3) 0.057 Uiso d D 1
H H6B -0.205(3) 0.820(4) -0.172(3) 0.057 Uiso d D 1
O O7W -0.13031(17) 0.06607(17) -0.10456(13) 0.0150(3) Uani d D 1
H H7A -0.228(2) 0.084(3) -0.082(2) 0.022 Uiso d D 1
H H7B -0.109(3) -0.024(2) -0.115(2) 0.022 Uiso d D 1
O O8W -0.34808(17) 0.93427(17) -0.40872(14) 0.0166(3) Uani d D 1
H H8A -0.373(3) 1.025(2) -0.393(2) 0.025 Uiso d D 1
H H8B -0.250(2) 0.917(3) -0.438(2) 0.025 Uiso d D 1

loop_
_atom_site_aniso_label
_atom_site_aniso_U_11
_atom_site_aniso_U_22
_atom_site_aniso_U_33
_atom_site_aniso_U_12
_atom_site_aniso_U_13
_atom_site_aniso_U_23
Ni1 0.01258(18) 0.0082(2) 0.0192(2) -0.00326(14) -0.00809(15) -0.00076(15)
Ni2 0.01264(18) 0.0083(2) 0.0211(2) -0.00285(15) -0.00839(15) -0.00160(15)
Ni3 0.01459(14) 0.01145(16) 0.02125(17) -0.00442(11) -0.00908(12) -0.00061(12)
Ni4 0.01594(15) 0.01207(16) 0.02310(18) -0.00463(11) -0.01029(12) -0.00090(12)
C1 0.0143(9) 0.0109(10) 0.0184(11) -0.0040(8) -0.0052(8) -0.0010(8)
C2 0.0133(9) 0.0132(11) 0.0154(10) -0.0057(8) -0.0051(8) -0.0010(8)
C3 0.0127(9) 0.0134(11) 0.0192(11) -0.0038(8) -0.0065(8) -0.0029(9)
C4 0.0136(9) 0.0100(10) 0.0154(11) -0.0026(8) -0.0046(8) -0.0019(8)
C5 0.0141(9) 0.0147(11) 0.0185(11) -0.0063(8) -0.0055(8) -0.0030(8)
C6 0.0126(9) 0.0150(11) 0.0177(11) -0.0038(8) -0.0071(8) -0.0010(9)
C7 0.0157(10) 0.0163(12) 0.0260(13) -0.0052(9) -0.0098(9) -0.0024(9)
C8 0.0167(10) 0.0107(11) 0.0197(11) -0.0031(8) -0.0060(9) -0.0030(8)
C9 0.0142(9) 0.0126(11) 0.0192(11) -0.0055(8) -0.0055(8) -0.0021(9)
C10 0.0146(9) 0.0106(10) 0.0159(11) -0.0036(8) -0.0055(8) -0.0020(8)
C11 0.0131(9) 0.0131(11) 0.0179(11) -0.0030(8) -0.0072(8) -0.0019(8)
C12 0.0146(9) 0.0123(11) 0.0178(11) -0.0069(8) -0.0064(8) -0.0015(8)
C13 0.0142(10) 0.0102(10) 0.0190(11) -0.0026(8) -0.0068(8) -0.0018(8)
C14 0.0120(9) 0.0142(11) 0.0171(11) -0.0043(8) -0.0044(8) -0.0026(8)
C15 0.0138(9) 0.0156(11) 0.0184(11) -0.0060(8) -0.0058(8) -0.0029(9)
C16 0.0137(9) 0.0113(11) 0.0182(11) -0.0032(8) -0.0050(8) -0.0021(8)
C17 0.0136(9) 0.0141(11) 0.0173(11) -0.0052(8) -0.0053(8) -0.0021(8)
C18 0.0134(9) 0.0140(11) 0.0231(12) -0.0029(8) -0.0078(9) -0.0044(9)
O1 0.0270(9) 0.0151(9) 0.0450(11) 0.0010(7) -0.0244(8) -0.0085(8)
O2 0.0166(7) 0.0136(8) 0.0382(10) -0.0024(6) -0.0118(7) -0.0093(7)
O3 0.0190(8) 0.0200(10) 0.0480(12) -0.0062(7) -0.0158(8) 0.0111(8)
O4 0.0126(7) 0.0136(8) 0.0356(10) -0.0039(6) -0.0071(7) 0.0012(7)
O5 0.0191(8) 0.0119(8) 0.0354(10) -0.0072(6) -0.0135(7) 0.0025(7)
O6 0.0193(8) 0.0137(8) 0.0322(10) -0.0048(6) -0.0155(7) -0.0017(7)
O7 0.0161(8) 0.0168(9) 0.0314(10) -0.0039(7) -0.0091(7) 0.0040(7)
O8 0.0135(7) 0.0130(8) 0.0469(11) -0.0045(6) -0.0106(7) 0.0014(7)
O9 0.0187(8) 0.0129(8) 0.0312(9) -0.0047(6) -0.0147(7) -0.0017(7)
O10 0.0185(7) 0.0102(8) 0.0341(10) -0.0064(6) -0.0112(7) 0.0003(7)
O11 0.0163(7) 0.0121(8) 0.0323(10) -0.0026(6) -0.0101(7) -0.0073(7)
O12 0.0218(8) 0.0137(8) 0.0427(11) -0.0005(7) -0.0198(8) -0.0073(7)
O1W 0.0211(9) 0.0244(10) 0.0363(11) -0.0057(8) -0.0069(8) -0.0050(8)
O2W 0.0269(9) 0.0301(10) 0.0254(10) -0.0119(8) -0.0107(7) -0.0055(8)
O3W 0.0313(9) 0.0160(9) 0.0259(9) -0.0098(7) -0.0122(8) 0.0009(7)
O4W 0.0382(10) 0.0180(9) 0.0287(10) -0.0099(8) -0.0157(8) 0.0014(7)
O5W 0.0246(9) 0.0355(11) 0.0331(11) -0.0071(8) -0.0031(8) -0.0117(9)
O6W 0.0413(12) 0.0284(11) 0.0597(15) -0.0076(9) -0.0320(11) -0.0131(10)
O7W 0.0148(7) 0.0095(8) 0.0225(9) -0.0030(6) -0.0100(6) -0.0005(6)
O8W 0.0146(7) 0.0105(8) 0.0262(9) -0.0023(6) -0.0106(7) -0.0017(6)

loop_
_atom_type_symbol
_atom_type_description
_atom_type_scat_dispersion_real
_atom_type_scat_dispersion_imag
_atom_type_scat_source
C C 0.0033 0.0016 'International Tables Vol C Tables 4.2.6.8 and 6.1.1.4'
H H 0.0000 0.0000 'International Tables Vol C Tables 4.2.6.8 and 6.1.1.4'
O O 0.0106 0.0060 'International Tables Vol C Tables 4.2.6.8 and 6.1.1.4'
Ni Ni 0.3393 1.1124 'International Tables Vol C Tables 4.2.6.8 and 6.1.1.4'

loop_
_geom_angle_atom_site_label_1
_geom_angle_atom_site_label_2
_geom_angle_atom_site_label_3
_geom_angle_site_symmetry_1
_geom_angle_site_symmetry_3
_geom_angle
_geom_angle_publ_flag
O5 Ni1 O5 2_455 1_655 180.00(8) ?
O5 Ni1 O7W 2_455 . 88.51(7) ?
O5 Ni1 O7W 1_655 . 91.49(7) ?
O5 Ni1 O7W 2_455 2 91.49(7) ?
O5 Ni1 O7W 1_655 2 88.51(7) ?
O7W Ni1 O7W . 2 180.00(7) ?
O5 Ni1 O2 2_455 2_465 92.59(7) ?
O5 Ni1 O2 1_655 2_465 87.41(7) yes
O7W Ni1 O2 . 2_465 91.79(7) ?
O7W Ni1 O2 2 2_465 88.21(7) ?
O5 Ni1 O2 2_455 1_645 87.41(7) ?
O5 Ni1 O2 1_655 1_645 92.59(7) ?
O7W Ni1 O2 . 1_645 88.21(7) ?
O7W Ni1 O2 2 1_645 91.79(7) ?
O2 Ni1 O2 2_465 1_645 180.00(9) ?
O10 Ni2 O10 1_455 2_574 180.0000(10) ?
O10 Ni2 O8W 1_455 . 89.60(7) ?
O10 Ni2 O8W 2_574 . 90.39(7) ?
O10 Ni2 O8W 1_455 2_474 90.40(7) ?
O10 Ni2 O8W 2_574 2_474 89.61(7) ?
O8W Ni2 O8W . 2_474 180.0000(10) ?
O10 Ni2 O11 1_455 1_465 92.26(7) ?
O10 Ni2 O11 2_574 1_465 87.74(7) yes
O8W Ni2 O11 . 1_465 88.23(6) ?
O8W Ni2 O11 2_474 1_465 91.77(6) ?
O10 Ni2 O11 1_455 2_564 87.74(7) ?
O10 Ni2 O11 2_574 2_564 92.26(7) ?
O8W Ni2 O11 . 2_564 91.77(6) ?
O8W Ni2 O11 2_474 2_564 88.23(6) ?
O11 Ni2 O11 1_465 2_564 180.0 ?
O6 Ni3 O7W 1_655 . 95.69(7) ?
O6 Ni3 O3W 1_655 . 88.42(8) ?
O7W Ni3 O3W . . 174.96(6) ?
O6 Ni3 O1W 1_655 . 90.27(8) ?
O7W Ni3 O1W . . 91.20(7) ?
O3W Ni3 O1W . . 91.70(8) ?
O6 Ni3 O4 1_655 . 96.66(7) yes
O7W Ni3 O4 . . 88.43(6) ?
O3W Ni3 O4 . . 88.19(7) ?
O1W Ni3 O4 . . 173.06(7) ?
O6 Ni3 O2W 1_655 . 170.81(7) ?
O7W Ni3 O2W . . 90.59(8) ?
O3W Ni3 O2W . . 85.68(8) ?
O1W Ni3 O2W . . 82.87(8) ?
O4 Ni3 O2W . . 90.21(7) ?
O9 Ni4 O5W 1_455 . 92.83(8) ?
O9 Ni4 O4W 1_455 . 87.07(8) ?
O5W Ni4 O4W . . 89.68(8) ?
O9 Ni4 O8 1_455 . 97.04(7) yes
O5W Ni4 O8 . . 169.79(8) ?
O4W Ni4 O8 . . 88.23(8) ?
O9 Ni4 O6W 1_455 . 172.08(8) ?
O5W Ni4 O6W . . 81.41(9) ?
O4W Ni4 O6W . . 87.47(9) ?
O8 Ni4 O6W . . 88.52(8) ?
O9 Ni4 O8W 1_455 . 94.41(7) ?
O5W Ni4 O8W . . 93.66(8) ?
O4W Ni4 O8W . . 176.27(7) ?
O8 Ni4 O8W . . 88.19(7) ?
O6W Ni4 O8W . . 91.38(8) ?
C2 C1 C6 . . 120.1(2) ?
C2 C1 H1 . . 120.0 ?
C6 C1 H1 . . 120.0 ?
C3 C2 C1 . . 119.47(19) ?
C3 C2 C9 . . 121.54(19) ?
C1 C2 C9 . . 118.99(19) ?
C2 C3 C4 . . 120.7(2) ?
C2 C3 H3 . . 119.7 ?
C4 C3 H3 . . 119.7 ?
C5 C4 C3 . . 119.5(2) ?
C5 C4 C8 . . 121.14(18) ?
C3 C4 C8 . . 119.37(19) ?
C6 C5 C4 . . 120.14(19) ?
C6 C5 H5 . . 119.9 ?
C4 C5 H5 . . 119.9 ?
C5 C6 C1 . . 119.94(19) ?
C5 C6 C7 . . 121.81(18) ?
C1 C6 C7 . . 118.1(2) ?
O3 C7 O4 . . 124.6(2) ?
O3 C7 C6 . . 118.69(19) ?
O4 C7 C6 . . 116.6(2) ?
O1 C8 O2 . . 123.9(2) ?
O1 C8 C4 . . 117.23(19) ?
O2 C8 C4 . . 118.86(19) ?
O5 C9 O6 . . 126.32(19) ?
O5 C9 C2 . . 116.25(19) ?
O6 C9 C2 . . 117.43(19) ?
C11 C10 C15 . . 119.6(2) ?
C11 C10 C16 . . 119.37(19) ?
C15 C10 C16 . . 120.95(18) ?
C10 C11 C12 . . 120.41(19) ?
C10 C11 H11 . . 119.8 ?
C12 C11 H11 . . 119.8 ?
C13 C12 C11 . . 119.44(18) ?
C13 C12 C17 . . 119.12(19) ?
C11 C12 C17 . . 121.43(19) ?
C12 C13 C14 . . 120.4(2) ?
C12 C13 H13 . . 119.8 ?
C14 C13 H13 . . 119.8 ?
C15 C14 C13 . . 119.80(19) ?
C15 C14 C18 . . 122.23(18) ?
C13 C14 C18 . . 117.81(19) ?
C14 C15 C10 . . 120.15(19) ?
C14 C15 H15 . . 119.9 ?
C10 C15 H15 . . 119.9 ?
O12 C16 O11 . . 124.2(2) ?
O12 C16 C10 . . 117.70(18) ?
O11 C16 C10 . . 118.03(19) ?
O10 C17 O9 . . 125.66(19) ?
O10 C17 C12 . . 116.53(19) ?
O9 C17 C12 . . 117.8(2) ?
O7 C18 O8 . . 124.5(2) ?
O7 C18 C14 . . 119.47(19) ?
O8 C18 C14 . . 115.9(2) ?
C8 O2 Ni1 . 1_465 118.88(14) ?
C7 O4 Ni3 . . 126.64(15) ?
C9 O5 Ni1 . 1_455 129.92(14) ?
C9 O6 Ni3 . 1_455 122.71(14) ?
C18 O8 Ni4 . . 126.83(15) ?
C17 O9 Ni4 . 1_655 121.83(14) ?
C17 O10 Ni2 . 1_655 124.83(14) ?
C16 O11 Ni2 . 1_645 122.86(14) ?
Ni3 O1W H1A . . 138(2) ?
Ni3 O1W H1B . . 111(2) ?
H1A O1W H1B . . 98(3) ?
Ni3 O2W H2A . . 111(2) ?
Ni3 O2W H2B . . 123(2) ?
H2A O2W H2B . . 100(3) ?
Ni3 O3W H3A . . 114(2) ?
Ni3 O3W H3B . . 107(2) ?
H3A O3W H3B . . 105(3) ?
Ni4 O4W H4A . . 112(2) ?
Ni4 O4W H4B . . 117(2) ?
H4A O4W H4B . . 105(3) ?
Ni4 O5W H5A . . 134(2) ?
Ni4 O5W H5B . . 118(2) ?
H5A O5W H5B . . 93(3) ?
Ni4 O6W H6A . . 123(2) ?
Ni4 O6W H6B . . 121(2) ?
H6A O6W H6B . . 116(3) ?
Ni3 O7W Ni1 . . 123.07(7) yes
Ni3 O7W H7A . . 98.7(19) ?
Ni1 O7W H7A . . 123.2(18) ?
Ni3 O7W H7B . . 124.4(18) ?
Ni1 O7W H7B . . 93.3(18) ?
H7A O7W H7B . . 92(2) ?
Ni4 O8W Ni2 . . 121.78(7) yes
Ni4 O8W H8A . . 117.8(18) ?
Ni2 O8W H8A . . 94.4(18) ?
Ni4 O8W H8B . . 101.0(19) ?
Ni2 O8W H8B . . 123.7(18) ?
H8A O8W H8B . . 96(2) ?

loop_
_geom_bond_atom_site_label_1
_geom_bond_atom_site_label_2
_geom_bond_site_symmetry_2
_geom_bond_distance
_geom_bond_publ_flag
Ni1 O5 2_455 2.0338(17) ?
Ni1 O5 1_655 2.034(2) yes
Ni1 O7W . 2.046(2) yes
Ni1 O7W 2 2.0455(17) ?
Ni1 O2 2_465 2.1464(17) ?
Ni1 O2 1_645 2.146(2) yes
Ni2 O10 1_455 2.049(2) yes
Ni2 O10 2_574 2.0488(17) ?
Ni2 O8W . 2.076(2) yes
Ni2 O8W 2_474 2.0761(17) ?
Ni2 O11 1_465 2.113(2) yes
Ni2 O11 2_564 2.1128(17) ?
Ni3 O6 1_655 2.040(2) yes
Ni3 O7W . 2.045(2) yes
Ni3 O3W . 2.054(2) yes
Ni3 O1W . 2.068(2) yes
Ni3 O4 . 2.083(2) yes
Ni3 O2W . 2.087(2) yes
Ni4 O9 1_455 2.036(2) yes
Ni4 O5W . 2.056(2) yes
Ni4 O4W . 2.066(2) yes
Ni4 O8 . 2.069(2) yes
Ni4 O6W . 2.072(2) yes
Ni4 O8W . 2.072(2) yes
C1 C2 . 1.393(3) ?
C1 C6 . 1.394(3) ?
C1 H1 . 0.9300 ?
C2 C3 . 1.387(3) ?
C2 C9 . 1.509(3) ?
C3 C4 . 1.395(3) ?
C3 H3 . 0.9300 ?
C4 C5 . 1.391(3) ?
C4 C8 . 1.500(3) ?
C5 C6 . 1.389(3) ?
C5 H5 . 0.9300 ?
C6 C7 . 1.499(3) ?
C7 O3 . 1.251(3) ?
C7 O4 . 1.277(3) ?
C8 O1 . 1.257(3) ?
C8 O2 . 1.267(3) ?
C9 O5 . 1.255(3) ?
C9 O6 . 1.265(3) ?
C10 C11 . 1.391(3) ?
C10 C15 . 1.396(3) ?
C10 C16 . 1.501(3) ?
C11 C12 . 1.394(3) ?
C11 H11 . 0.9300 ?
C12 C13 . 1.391(3) ?
C12 C17 . 1.509(3) ?
C13 C14 . 1.392(3) ?
C13 H13 . 0.9300 ?
C14 C15 . 1.388(3) ?
C14 C18 . 1.500(3) ?
C15 H15 . 0.9300 ?
C16 O12 . 1.256(3) ?
C16 O11 . 1.269(3) ?
C17 O10 . 1.258(3) ?
C17 O9 . 1.264(3) ?
C18 O7 . 1.242(3) ?
C18 O8 . 1.286(3) ?
O2 Ni1 1_465 2.1464(17) ?
O5 Ni1 1_455 2.0338(17) ?
O6 Ni3 1_455 2.0400(16) ?
O9 Ni4 1_655 2.0363(16) ?
O10 Ni2 1_655 2.0488(17) ?
O11 Ni2 1_645 2.1128(17) ?
O1W H1A . 0.888(17) ?
O1W H1B . 0.841(18) ?
O2W H2A . 0.797(17) ?
O2W H2B . 0.885(17) ?
O3W H3A . 0.889(17) ?
O3W H3B . 0.860(17) ?
O4W H4A . 0.896(17) ?
O4W H4B . 0.861(17) ?
O5W H5A . 0.917(18) ?
O5W H5B . 0.876(17) ?
O6W H6A . 0.809(18) ?
O6W H6B . 0.848(18) ?
O7W H7A . 0.865(16) ?
O7W H7B . 0.881(17) ?
O8W H8A . 0.899(17) ?
O8W H8B . 0.872(16) ?

loop_
_geom_hbond_atom_site_label_D
_geom_hbond_atom_site_label_H
_geom_hbond_atom_site_label_A
_geom_hbond_site_symmetry_A
_geom_hbond_distance_DH
_geom_hbond_distance_HA
_geom_hbond_distance_DA
_geom_hbond_angle_DHA
O2W H2A O7 2_564 0.797(17) 2.121(19) 2.891(3) 163(3)
O5W H5B O3 2_465 0.876(17) 2.025(19) 2.892(3) 170(3)
O1W H1A O11 . 0.888(17) 1.898(18) 2.781(3) 172(3)
O3W H3B O8 . 0.860(17) 1.87(2) 2.648(3) 150(3)
O4W H4A O4 . 0.896(17) 1.86(2) 2.705(3) 157(3)
O5W H5A O2 . 0.917(18) 2.05(2) 2.909(3) 156(3)
O7W H7A O3 . 0.865(16) 1.708(17) 2.561(3) 168(3)
O8W H8B O7 . 0.872(16) 1.760(18) 2.612(3) 165(3)

loop_
_geom_torsion_atom_site_label_1
_geom_torsion_atom_site_label_2
_geom_torsion_atom_site_label_3
_geom_torsion_atom_site_label_4
_geom_torsion_site_symmetry_1
_geom_torsion_site_symmetry_4
_geom_torsion
C6 C1 C2 C3 . . -2.5(3)
C6 C1 C2 C9 . . 177.0(2)
C1 C2 C3 C4 . . -2.0(3)
C9 C2 C3 C4 . . 178.5(2)
C2 C3 C4 C5 . . 3.8(3)
C2 C3 C4 C8 . . -175.9(2)
C3 C4 C5 C6 . . -1.1(3)
C8 C4 C5 C6 . . 178.6(2)
C4 C5 C6 C1 . . -3.4(3)
C4 C5 C6 C7 . . 171.8(2)
C2 C1 C6 C5 . . 5.2(3)
C2 C1 C6 C7 . . -170.2(2)
C5 C6 C7 O3 . . 150.2(2)
C1 C6 C7 O3 . . -34.5(3)
C5 C6 C7 O4 . . -32.6(3)
C1 C6 C7 O4 . . 142.7(2)
C5 C4 C8 O1 . . 163.8(2)
C3 C4 C8 O1 . . -16.5(3)
C5 C4 C8 O2 . . -17.2(3)
C3 C4 C8 O2 . . 162.5(2)
C3 C2 C9 O5 . . -168.3(2)
C1 C2 C9 O5 . . 12.1(3)
C3 C2 C9 O6 . . 12.0(3)
C1 C2 C9 O6 . . -167.5(2)
C15 C10 C11 C12 . . -3.6(3)
C16 C10 C11 C12 . . 173.7(2)
C10 C11 C12 C13 . . 1.7(3)
C10 C11 C12 C17 . . -179.3(2)
C11 C12 C13 C14 . . 2.2(3)
C17 C12 C13 C14 . . -176.9(2)
C12 C13 C14 C15 . . -4.0(3)
C12 C13 C14 C18 . . 171.4(2)
C13 C14 C15 C10 . . 2.0(3)
C18 C14 C15 C10 . . -173.2(2)
C11 C10 C15 C14 . . 1.7(3)
C16 C10 C15 C14 . . -175.5(2)
C11 C10 C16 O12 . . 11.2(3)
C15 C10 C16 O12 . . -171.5(2)
C11 C10 C16 O11 . . -166.2(2)
C15 C10 C16 O11 . . 11.1(3)
C13 C12 C17 O10 . . -5.2(3)
C11 C12 C17 O10 . . 175.7(2)
C13 C12 C17 O9 . . 173.8(2)
C11 C12 C17 O9 . . -5.3(3)
C15 C14 C18 O7 . . -148.6(2)
C13 C14 C18 O7 . . 36.0(3)
C15 C14 C18 O8 . . 35.5(3)
C13 C14 C18 O8 . . -139.8(2)
O1 C8 O2 Ni1 . 1_465 43.0(3)
C4 C8 O2 Ni1 . 1_465 -135.87(16)
O3 C7 O4 Ni3 . . 26.4(3)
C6 C7 O4 Ni3 . . -150.61(15)
O6 Ni3 O4 C7 1_655 . -125.21(19)
O7W Ni3 O4 C7 . . -29.67(19)
O3W Ni3 O4 C7 . . 146.6(2)
O2W Ni3 O4 C7 . . 60.9(2)
O6 C9 O5 Ni1 . 1_455 -39.5(3)
C2 C9 O5 Ni1 . 1_455 140.92(16)
O5 C9 O6 Ni3 . 1_455 -25.0(3)
C2 C9 O6 Ni3 . 1_455 154.59(15)
O7 C18 O8 Ni4 . . -30.2(3)
C14 C18 O8 Ni4 . . 145.34(16)
O9 Ni4 O8 C18 1_455 . 129.1(2)
O5W Ni4 O8 C18 . . -65.8(5)
O4W Ni4 O8 C18 . . -144.1(2)
O6W Ni4 O8 C18 . . -56.6(2)
O8W Ni4 O8 C18 . . 34.9(2)
O10 C17 O9 Ni4 . 1_655 17.8(3)
C12 C17 O9 Ni4 . 1_655 -161.11(14)
O9 C17 O10 Ni2 . 1_655 54.3(3)
C12 C17 O10 Ni2 . 1_655 -126.75(17)
O12 C16 O11 Ni2 . 1_645 -36.1(3)
C10 C16 O11 Ni2 . 1_645 141.14(16)
O6 Ni3 O7W Ni1 1_655 . -23.16(10)
O1W Ni3 O7W Ni1 . . 67.23(10)
O4 Ni3 O7W Ni1 . . -119.70(10)
O2W Ni3 O7W Ni1 . . 150.11(9)
O5 Ni1 O7W Ni3 2_455 . 172.01(9)
O5 Ni1 O7W Ni3 1_655 . -7.99(9)
O2 Ni1 O7W Ni3 2_465 . 79.47(10)
O2 Ni1 O7W Ni3 1_645 . -100.53(10)
O9 Ni4 O8W Ni2 1_455 . 26.92(9)
O5W Ni4 O8W Ni2 . . -66.20(10)
O8 Ni4 O8W Ni2 . . 123.84(10)
O6W Ni4 O8W Ni2 . . -147.68(10)
O10 Ni2 O8W Ni4 1_455 . 8.34(9)
O10 Ni2 O8W Ni4 2_574 . -171.66(9)
O11 Ni2 O8W Ni4 1_465 . 100.61(10)
O11 Ni2 O8W Ni4 2_564 . -79.39(10)
